data_7232468
loop_
_publ_author_name
'Sun, Zhen'
'Li, Zheng'
'Liao, Wei-Wei'

_publ_section_title
;
 An organocatalytic hydroalkoxylation/Claisen rearrangement/Michael
 addition tandem sequence: divergent synthesis of multi-substituted
 2,3-dihydrofurans and 2,3-dihydropyrroles from cyanohydrins
;
_journal_issue 7
_journal_name_full 'Green Chemistry'
_journal_page_first 1614
_journal_paper_doi 10.1039/C8GC03978J
_journal_volume 21
_journal_year 2019
_chemical_formula_sum 'C13 H17 N2 O3'
_chemical_formula_weight 249.29
_space_group_IT_number 14
_space_group_name_Hall '-P 2ybc'
_space_group_name_H-M_alt 'P 1 21/c 1'
_symmetry_cell_setting monoclinic
_symmetry_space_group_name_Hall '-P 2ybc'
_symmetry_space_group_name_H-M 'P 1 21/c 1'
_atom_sites_solution_hydrogens geom
_atom_sites_solution_primary direct
_atom_sites_solution_secondary difmap
_audit_creation_method SHELXL-97
_audit_update_record
;
2018-12-10 deposited with the CCDC.    2019-03-05 downloaded from the CCDC.
;
_cell_angle_alpha 90.00
_cell_angle_beta 101.1920(10)
_cell_angle_gamma 90.00
_cell_formula_units_Z 4
_cell_length_a 9.9995(3)
_cell_length_b 10.3691(3)
_cell_length_c 12.6092(3)
_cell_measurement_reflns_used 9824
_cell_measurement_temperature 293(2)
_cell_measurement_theta_max 30.49
_cell_measurement_theta_min 3.09
_cell_volume 1282.53(6)
_computing_cell_refinement 'Bruker SMART'
_computing_data_collection 'Bruker SMART'
_computing_data_reduction 'Bruker SAINT'
_computing_molecular_graphics 'Bruker SHELXTL'
_computing_publication_material 'Bruker SHELXTL'
_computing_structure_refinement 'Bruker SHELXTL'
_computing_structure_solution 'Bruker SHELXTL'
_diffrn_ambient_temperature 293(2)
_diffrn_measured_fraction_theta_full 0.996
_diffrn_measured_fraction_theta_max 0.996
_diffrn_measurement_device_type 'CCD area detector'
_diffrn_measurement_method 'phi and omega scans'
_diffrn_radiation_monochromator graphite
_diffrn_radiation_source 'fine-focus sealed tube'
_diffrn_radiation_type MoK\a
_diffrn_radiation_wavelength 0.71073
_diffrn_reflns_av_R_equivalents 0.0227
_diffrn_reflns_av_sigmaI/netI 0.0134
_diffrn_reflns_limit_h_max 12
_diffrn_reflns_limit_h_min -12
_diffrn_reflns_limit_k_max 12
_diffrn_reflns_limit_k_min -12
_diffrn_reflns_limit_l_max 15
_diffrn_reflns_limit_l_min -15
_diffrn_reflns_number 18243
_diffrn_reflns_theta_full 25.85
_diffrn_reflns_theta_max 25.85
_diffrn_reflns_theta_min 2.86
_exptl_absorpt_coefficient_mu 0.093
_exptl_absorpt_correction_T_max 0.9835
_exptl_absorpt_correction_T_min 0.9808
_exptl_absorpt_correction_type multi-scan
_exptl_absorpt_process_details SADABS
_exptl_crystal_density_diffrn 1.291
_exptl_crystal_density_method 'not measured'
_exptl_crystal_description BLOCK
_exptl_crystal_F_000 532
_exptl_crystal_size_max 0.21
_exptl_crystal_size_mid 0.20
_exptl_crystal_size_min 0.18
_refine_diff_density_max 0.798
_refine_diff_density_min -0.280
_refine_diff_density_rms 0.059
_refine_ls_extinction_method none
_refine_ls_goodness_of_fit_ref 1.090
_refine_ls_hydrogen_treatment mixed
_refine_ls_matrix_type full
_refine_ls_number_parameters 165
_refine_ls_number_reflns 2467
_refine_ls_number_restraints 0
_refine_ls_restrained_S_all 1.090
_refine_ls_R_factor_all 0.0602
_refine_ls_R_factor_gt 0.0589
_refine_ls_shift/su_max 0.000
_refine_ls_shift/su_mean 0.000
_refine_ls_structure_factor_coef Fsqd
_refine_ls_weighting_details 'calc w=1/[\s^2^(Fo^2^)+(0.0458P)^2^+1.8643P] where P=(Fo^2^+2Fc^2^)/3'
_refine_ls_weighting_scheme calc
_refine_ls_wR_factor_gt 0.1366
_refine_ls_wR_factor_ref 0.1374
_reflns_number_gt 2381
_reflns_number_total 2467
_reflns_threshold_expression >2sigma(I)
_cod_data_source_file c8gc03978j2.cif
_cod_data_source_block y
_cod_depositor_comments
;
The following automatic conversions were performed:

'_symmetry_cell_setting' value 'Monoclinic' changed to 'monoclinic'
according to
/home/data/users/saulius/crontab/automatic-downloads/rss-feeds/RSC/lib/dictionaries/cif_core.dic
dictionary named 'cif_core.dic' version 2.4.2 from 2011-04-26.

'_exptl_absorpt_correction_type' value 'MULTI-SCAN' changed to
'multi-scan' according to
/home/data/users/saulius/crontab/automatic-downloads/rss-feeds/RSC/lib/dictionaries/cif_core.dic
dictionary named 'cif_core.dic' version 2.4.2 from 2011-04-26.

Automatic conversion script
Id: cif_fix_values 4973 2017-02-22 13:04:09Z antanas 

 Adding full bibliography for 7232468.cif.
;
_cod_original_sg_symbol_H-M P2(1)/c
_cod_database_code 7232468

loop_
_symmetry_equiv_pos_as_xyz
'x, y, z'
'-x, y+1/2, -z+1/2'
'-x, -y, -z'
'x, -y-1/2, z-1/2'

loop_
_atom_site_label
_atom_site_type_symbol
_atom_site_fract_x
_atom_site_fract_y
_atom_site_fract_z
_atom_site_U_iso_or_equiv
_atom_site_adp_type
_atom_site_occupancy
_atom_site_symmetry_multiplicity
_atom_site_calc_flag
_atom_site_refinement_flags
O2 O 0.89665(14) 0.38297(14) 0.19093(11) 0.0214(3) Uani 1 1 d .
O3 O 0.56858(14) 0.19414(15) -0.06217(13) 0.0263(4) Uani 1 1 d .
C10 C 0.9207(2) 0.11728(19) 0.07821(16) 0.0200(4) Uani 1 1 d .
H10A H 0.9515 0.1373 0.0126 0.030 Uiso 1 1 calc R
H10B H 0.9278 0.0261 0.0911 0.030 Uiso 1 1 calc R
H10C H 0.9760 0.1622 0.1375 0.030 Uiso 1 1 calc R
O1 O 0.77473(17) 0.78315(15) 0.00066(15) 0.0345(4) Uani 1 1 d .
C7 C 0.74856(19) 0.30188(19) 0.03801(15) 0.0171(4) Uani 1 1 d .
N1 N 0.84184(19) 0.52286(17) 0.05161(14) 0.0247(4) Uani 1 1 d .
C5 C 0.83349(19) 0.40511(19) 0.09795(15) 0.0177(4) Uani 1 1 d .
C8 C 0.7725(2) 0.15904(19) 0.06777(16) 0.0183(4) Uani 1 1 d .
C12 C 0.7381(2) 0.0633(2) -0.12415(16) 0.0210(4) Uani 1 1 d .
H12A H 0.7884 0.1376 -0.1420 0.025 Uiso 1 1 calc R
H12B H 0.8020 -0.0073 -0.1053 0.025 Uiso 1 1 calc R
C4 C 0.7936(2) 0.5623(2) -0.06050(16) 0.0235(5) Uani 1 1 d .
H4A H 0.7418 0.4928 -0.1006 0.028 Uiso 1 1 calc R
H4B H 0.8707 0.5814 -0.0941 0.028 Uiso 1 1 calc R
C9 C 0.7216(2) 0.1280(2) 0.17281(18) 0.0278(5) Uani 1 1 d .
H9A H 0.7272 0.0367 0.1857 0.042 Uiso 1 1 calc R
H9B H 0.6286 0.1556 0.1658 0.042 Uiso 1 1 calc R
H9C H 0.7772 0.1723 0.2323 0.042 Uiso 1 1 calc R
C6 C 0.6293(2) 0.3102(2) -0.03025(17) 0.0225(4) Uani 1 1 d .
H6 H 0.5900 0.3888 -0.0545 0.027 Uiso 1 1 calc R
C11 C 0.6730(2) 0.0956(2) -0.02719(16) 0.0206(4) Uani 1 1 d .
C3 C 0.7043(2) 0.6809(2) -0.0632(2) 0.0312(5) Uani 1 1 d .
H3A H 0.6764 0.7099 -0.1373 0.037 Uiso 1 1 calc R
H3B H 0.6229 0.6589 -0.0360 0.037 Uiso 1 1 calc R
N2 N 0.5546(2) -0.0009(2) -0.29327(16) 0.0394(5) Uani 1 1 d .
C13 C 0.6343(2) 0.0268(2) -0.21872(18) 0.0273(5) Uani 1 1 d .
C1 C 0.9122(3) 0.6278(2) 0.11771(19) 0.0339(6) Uani 1 1 d .
H1A H 0.9945 0.6510 0.0922 0.041 Uiso 1 1 calc R
H1B H 0.9378 0.6002 0.1924 0.041 Uiso 1 1 calc R
C2 C 0.8177(3) 0.7432(2) 0.1098(2) 0.0368(6) Uani 1 1 d .
H2A H 0.7386 0.7209 0.1399 0.044 Uiso 1 1 calc R
H2B H 0.8645 0.8139 0.1519 0.044 Uiso 1 1 calc R

loop_
_atom_site_aniso_label
_atom_site_aniso_U_11
_atom_site_aniso_U_22
_atom_site_aniso_U_33
_atom_site_aniso_U_23
_atom_site_aniso_U_13
_atom_site_aniso_U_12
O2 0.0268(8) 0.0214(7) 0.0146(7) -0.0001(6) 0.0005(6) 0.0004(6)
O3 0.0165(7) 0.0252(8) 0.0347(9) -0.0054(7) -0.0010(6) 0.0035(6)
C10 0.0192(10) 0.0175(10) 0.0215(10) -0.0004(8) -0.0004(8) 0.0035(8)
O1 0.0373(9) 0.0206(8) 0.0488(10) 0.0071(7) 0.0162(8) 0.0028(7)
C7 0.0181(9) 0.0191(10) 0.0151(9) -0.0015(7) 0.0053(7) 0.0044(8)
N1 0.0371(10) 0.0182(9) 0.0175(9) 0.0009(7) 0.0018(7) -0.0017(8)
C5 0.0196(9) 0.0182(10) 0.0161(9) -0.0013(8) 0.0053(7) 0.0038(8)
C8 0.0187(9) 0.0168(10) 0.0192(10) -0.0020(8) 0.0032(8) 0.0001(8)
C12 0.0207(10) 0.0210(10) 0.0208(10) -0.0006(8) 0.0026(8) -0.0022(8)
C4 0.0271(11) 0.0256(11) 0.0192(10) 0.0059(8) 0.0074(8) 0.0048(9)
C9 0.0345(12) 0.0234(11) 0.0282(11) 0.0016(9) 0.0126(9) -0.0013(9)
C6 0.0191(10) 0.0228(10) 0.0251(10) -0.0029(8) 0.0034(8) 0.0049(8)
C11 0.0183(9) 0.0203(10) 0.0225(10) -0.0005(8) 0.0022(8) 0.0021(8)
C3 0.0301(12) 0.0284(12) 0.0366(13) 0.0084(10) 0.0099(10) 0.0059(10)
N2 0.0363(11) 0.0515(14) 0.0281(11) -0.0087(10) 0.0007(9) -0.0160(10)
C13 0.0318(12) 0.0270(11) 0.0236(11) -0.0027(9) 0.0065(9) -0.0022(9)
C1 0.0519(15) 0.0202(11) 0.0266(12) 0.0001(9) 0.0006(10) -0.0087(10)
C2 0.0539(16) 0.0204(11) 0.0414(14) -0.0050(10) 0.0224(12) -0.0088(11)

loop_
_atom_type_symbol
_atom_type_description
_atom_type_scat_dispersion_real
_atom_type_scat_dispersion_imag
_atom_type_scat_source
C C 0.0033 0.0016 'International Tables Vol C Tables 4.2.6.8 and 6.1.1.4'
H H 0.0000 0.0000 'International Tables Vol C Tables 4.2.6.8 and 6.1.1.4'
N N 0.0061 0.0033 'International Tables Vol C Tables 4.2.6.8 and 6.1.1.4'
O O 0.0106 0.0060 'International Tables Vol C Tables 4.2.6.8 and 6.1.1.4'

loop_
_geom_angle_atom_site_label_1
_geom_angle_atom_site_label_2
_geom_angle_atom_site_label_3
_geom_angle
C6 O3 C11 105.93(15)
C2 O1 C3 110.62(17)
C6 C7 C5 129.57(19)
C6 C7 C8 107.32(17)
C5 C7 C8 121.76(16)
C5 N1 C4 129.00(18)
C5 N1 C1 118.94(17)
C4 N1 C1 112.02(17)
O2 C5 N1 120.58(18)
O2 C5 C7 119.04(18)
N1 C5 C7 120.38(17)
C10 C8 C7 113.43(16)
C10 C8 C9 110.09(17)
C7 C8 C9 110.48(16)
C10 C8 C11 114.47(16)
C7 C8 C11 100.08(15)
C9 C8 C11 107.83(16)
C13 C12 C11 111.20(17)
N1 C4 C3 109.33(18)
C7 C6 O3 115.00(18)
O3 C11 C12 107.51(16)
O3 C11 C8 104.46(15)
C12 C11 C8 113.72(16)
O1 C3 C4 111.43(18)
N2 C13 C12 179.0(2)
N1 C1 C2 108.9(2)
O1 C2 C1 111.18(19)

loop_
_geom_bond_atom_site_label_1
_geom_bond_atom_site_label_2
_geom_bond_distance
O2 C5 1.240(2)
O3 C6 1.372(3)
O3 C11 1.466(2)
C10 C8 1.525(3)
O1 C2 1.422(3)
O1 C3 1.431(3)
C7 C6 1.331(3)
C7 C5 1.480(3)
C7 C8 1.535(3)
N1 C5 1.363(3)
N1 C4 1.461(3)
N1 C1 1.465(3)
C8 C9 1.542(3)
C8 C11 1.547(3)
C12 C13 1.470(3)
C12 C11 1.530(3)
C4 C3 1.517(3)
N2 C13 1.145(3)
C1 C2 1.516(4)
